data_4038611
loop_
_publ_author_name
'Ben Jamaa, Abdelkhalek'
'Latrache, Mohammed'
'Riguet, Emmanuel'
'Grellepois, Fabienne'

_publ_section_title
;
 cis-Dihydroxylated \a-Trifluoromethylated N,O-Acetal from l-Tartaric
 Acid: Synthesis of Tetrasubstituted Stereocenter via Diastereoselective
 Pictet-Spengler Cyclization of N-Acyliminium Ions
;
_journal_name_full 'The Journal of Organic Chemistry'
_journal_paper_doi 10.1021/acs.joc.0c00801
_journal_year 2020
_chemical_absolute_configuration ad
_chemical_formula_sum 'C10 H16 F3 N O6'
_chemical_formula_weight 303.24
_space_group_IT_number 19
_space_group_name_Hall 'P 2ac 2ab'
_space_group_name_H-M_alt 'P 21 21 21'
_symmetry_cell_setting orthorhombic
_symmetry_space_group_name_H-M 'P 21 21 21'
_atom_sites_solution_hydrogens geom
_atom_sites_solution_primary direct
_atom_sites_solution_secondary difmap
_audit_creation_method SHELXL-97
_cell_angle_alpha 90.00
_cell_angle_beta 90.00
_cell_angle_gamma 90.00
_cell_formula_units_Z 4
_cell_length_a 8.8728(4)
_cell_length_b 11.3215(5)
_cell_length_c 13.0054(6)
_cell_measurement_reflns_used 9865
_cell_measurement_temperature 100(2)
_cell_measurement_theta_max 74.38
_cell_measurement_theta_min 5.18
_cell_volume 1306.44(10)
_computing_cell_refinement 'Bruker SAINT'
_computing_data_collection 'Bruker APEX2'
_computing_data_reduction 'Bruker SAINT'
_computing_molecular_graphics 'Ortep-3 for Windows (Farrugia, 1997)'
_computing_publication_material 'WinGX publication routines (Farrugia, 1999)'
_computing_structure_refinement 'SHELXL-97 (Sheldrick, 1997)'
_computing_structure_solution 'SHELXS-97 (Sheldrick 2008)'
_diffrn_ambient_temperature 100(2)
_diffrn_measured_fraction_theta_full 0.999
_diffrn_measured_fraction_theta_max 0.999
_diffrn_measurement_device_type 'Bruker APEX-II CCD'
_diffrn_measurement_method '\f and \w scans'
_diffrn_radiation_monochromator graphite
_diffrn_radiation_source 'fine-focus sealed tube'
_diffrn_radiation_type CuK\a
_diffrn_radiation_wavelength 1.54178
_diffrn_reflns_av_R_equivalents 0.0319
_diffrn_reflns_av_sigmaI/netI 0.0166
_diffrn_reflns_limit_h_max 11
_diffrn_reflns_limit_h_min -10
_diffrn_reflns_limit_k_max 14
_diffrn_reflns_limit_k_min -14
_diffrn_reflns_limit_l_max 16
_diffrn_reflns_limit_l_min -16
_diffrn_reflns_number 22165
_diffrn_reflns_theta_full 74.70
_diffrn_reflns_theta_max 74.70
_diffrn_reflns_theta_min 5.18
_diffrn_standards_number 0
_exptl_absorpt_coefficient_mu 1.347
_exptl_absorpt_correction_type none
_exptl_crystal_colour colourless
_exptl_crystal_density_diffrn 1.542
_exptl_crystal_density_method 'not measured'
_exptl_crystal_description prismatic
_exptl_crystal_F_000 632
_exptl_crystal_size_max 0.2
_exptl_crystal_size_mid 0.1
_exptl_crystal_size_min 0.07
_refine_diff_density_max 0.264
_refine_diff_density_min -0.171
_refine_diff_density_rms 0.042
_refine_ls_abs_structure_details 'Flack H D (1983), Acta Cryst. A39, 876-881'
_refine_ls_abs_structure_Flack 0.02(9)
_refine_ls_extinction_method none
_refine_ls_goodness_of_fit_ref 1.045
_refine_ls_hydrogen_treatment mixed
_refine_ls_matrix_type full
_refine_ls_number_parameters 191
_refine_ls_number_reflns 2673
_refine_ls_number_restraints 0
_refine_ls_restrained_S_all 1.045
_refine_ls_R_factor_all 0.0259
_refine_ls_R_factor_gt 0.0247
_refine_ls_shift/su_max 0.010
_refine_ls_shift/su_mean 0.001
_refine_ls_structure_factor_coef Fsqd
_refine_ls_weighting_details 'calc w=1/[\s^2^(Fo^2^)+(0.0448P)^2^+0.1600P] where P=(Fo^2^+2Fc^2^)/3'
_refine_ls_weighting_scheme calc
_refine_ls_wR_factor_gt 0.0641
_refine_ls_wR_factor_ref 0.0652
_reflns_number_gt 2586
_reflns_number_total 2673
_reflns_threshold_expression >2sigma(I)
_cod_data_source_file jo0c00801_si_002.cif
_cod_data_source_block cu_14fg003_0m
_cod_original_sg_symbol_H-M P2(1)2(1)2(1)
_cod_database_code 4038611

loop_
_symmetry_equiv_pos_as_xyz
'x, y, z'
'x+1/2, -y+1/2, -z'
'-x, y+1/2, -z+1/2'
'-x+1/2, -y, z+1/2'

loop_
_atom_site_label
_atom_site_type_symbol
_atom_site_fract_x
_atom_site_fract_y
_atom_site_fract_z
_atom_site_U_iso_or_equiv
_atom_site_adp_type
_atom_site_occupancy
_atom_site_symmetry_multiplicity
_atom_site_calc_flag
_atom_site_refinement_flags
_atom_site_disorder_assembly
_atom_site_disorder_group
F1 F 1.02841(8) -0.07569(7) 0.65075(5) 0.02136(16) Uani 1 1 d . . .
F2 F 1.08614(10) -0.16209(8) 0.50838(6) 0.0303(2) Uani 1 1 d . . .
F3 F 1.15446(9) 0.01728(9) 0.53550(7) 0.0341(2) Uani 1 1 d . . .
O1 O 0.81306(9) 0.08177(8) 0.24282(6) 0.01575(17) Uani 1 1 d . . .
O2 O 0.48200(10) 0.02594(8) 0.43482(7) 0.01709(18) Uani 1 1 d . . .
O3 O 0.77919(10) -0.09573(8) 0.53265(7) 0.01682(18) Uani 1 1 d . . .
O4 O 0.86599(11) 0.09950(8) 0.53196(7) 0.0208(2) Uani 1 1 d . . .
O5 O 1.01748(9) 0.03562(8) 0.33989(7) 0.01770(18) Uani 1 1 d . . .
O6 O 0.66109(10) -0.13194(8) 0.23732(6) 0.01697(17) Uani 1 1 d . . .
N1 N 0.50347(11) -0.05491(9) 0.35512(8) 0.0153(2) Uani 1 1 d . . .
C1 C 1.05721(14) 0.10999(13) 0.16919(9) 0.0214(3) Uani 1 1 d . . .
H14 H 1.1611 0.1342 0.1838 0.032 Uiso 1 1 calc R . .
H15 H 1.0147 0.1614 0.1159 0.032 Uiso 1 1 calc R . .
H1 H 1.0564 0.0280 0.1451 0.032 Uiso 1 1 calc R . .
C2 C 0.96385(13) 0.11998(11) 0.26607(9) 0.0158(2) Uani 1 1 d . . .
C3 C 0.75339(12) 0.03278(10) 0.33569(8) 0.0136(2) Uani 1 1 d . . .
H10 H 0.7100 0.0953 0.3812 0.016 Uiso 1 1 calc R . .
C4 C 0.63504(13) -0.05828(10) 0.30521(9) 0.0134(2) Uani 1 1 d . . .
C5 C 0.40163(16) 0.12790(11) 0.39692(10) 0.0219(3) Uani 1 1 d . . .
H5 H 0.4606 0.1658 0.3424 0.033 Uiso 1 1 calc R . .
H6 H 0.3859 0.1840 0.4533 0.033 Uiso 1 1 calc R . .
H2 H 0.3039 0.1031 0.3693 0.033 Uiso 1 1 calc R . .
C6 C 1.04248(14) -0.05897(12) 0.54868(9) 0.0188(2) Uani 1 1 d . . .
C7 C 0.89158(14) -0.01634(10) 0.50257(8) 0.0139(2) Uani 1 1 d . . .
C8 C 0.89315(13) -0.02513(11) 0.38449(8) 0.0141(2) Uani 1 1 d . . .
H16 H 0.8972 -0.1102 0.3640 0.017 Uiso 1 1 calc R . .
C9 C 0.37949(14) -0.13655(12) 0.33834(11) 0.0235(3) Uani 1 1 d . . .
H8 H 0.4045 -0.1898 0.2815 0.035 Uiso 1 1 calc R . .
H7 H 0.2881 -0.0921 0.3213 0.035 Uiso 1 1 calc R . .
H9 H 0.3623 -0.1828 0.4009 0.035 Uiso 1 1 calc R . .
C10 C 0.96306(16) 0.24320(12) 0.31177(10) 0.0213(3) Uani 1 1 d . . .
H11 H 0.8984 0.2444 0.3729 0.032 Uiso 1 1 calc R . .
H12 H 0.9243 0.2993 0.2609 0.032 Uiso 1 1 calc R . .
H13 H 1.0659 0.2655 0.3311 0.032 Uiso 1 1 calc R . .
H3 H 0.751(2) -0.0823(17) 0.5927(15) 0.032 Uiso 1 1 d . . .
H4 H 0.854(2) 0.1027(17) 0.5953(15) 0.032 Uiso 1 1 d . . .

loop_
_atom_site_aniso_label
_atom_site_aniso_U_11
_atom_site_aniso_U_22
_atom_site_aniso_U_33
_atom_site_aniso_U_23
_atom_site_aniso_U_13
_atom_site_aniso_U_12
F1 0.0223(3) 0.0301(4) 0.0118(3) 0.0032(3) -0.0021(3) 0.0053(3)
F2 0.0287(4) 0.0407(5) 0.0217(4) -0.0056(3) -0.0030(3) 0.0189(4)
F3 0.0198(4) 0.0564(6) 0.0262(4) 0.0122(4) -0.0074(3) -0.0146(4)
O1 0.0139(4) 0.0220(4) 0.0113(4) 0.0036(3) -0.0009(3) -0.0040(3)
O2 0.0201(4) 0.0182(4) 0.0129(4) -0.0017(3) 0.0029(3) 0.0026(4)
O3 0.0170(4) 0.0205(4) 0.0130(4) 0.0015(3) 0.0025(3) -0.0026(3)
O4 0.0352(5) 0.0154(4) 0.0117(4) -0.0012(3) -0.0009(4) 0.0023(4)
O5 0.0124(4) 0.0262(4) 0.0145(4) 0.0061(3) 0.0006(3) -0.0007(3)
O6 0.0191(4) 0.0171(4) 0.0146(4) -0.0018(3) 0.0009(3) 0.0013(3)
N1 0.0151(5) 0.0154(5) 0.0154(5) -0.0024(4) 0.0017(3) -0.0010(4)
C1 0.0195(6) 0.0298(7) 0.0151(5) 0.0025(5) 0.0027(5) -0.0026(5)
C2 0.0133(5) 0.0210(6) 0.0130(5) 0.0026(4) -0.0011(4) -0.0020(4)
C3 0.0140(5) 0.0161(5) 0.0107(5) 0.0013(4) 0.0006(4) -0.0003(4)
C4 0.0150(5) 0.0134(5) 0.0117(5) 0.0021(4) -0.0009(4) 0.0004(4)
C5 0.0241(6) 0.0186(6) 0.0229(6) -0.0006(5) 0.0014(5) 0.0041(5)
C6 0.0166(6) 0.0268(6) 0.0131(5) 0.0024(5) 0.0001(4) 0.0013(5)
C7 0.0156(5) 0.0146(5) 0.0116(5) 0.0007(4) -0.0003(4) 0.0004(4)
C8 0.0133(5) 0.0171(5) 0.0120(5) 0.0002(4) 0.0012(4) -0.0005(5)
C9 0.0172(6) 0.0214(6) 0.0319(7) -0.0022(5) 0.0034(5) -0.0047(5)
C10 0.0197(6) 0.0226(6) 0.0216(6) -0.0006(5) 0.0001(5) -0.0045(5)

loop_
_atom_type_symbol
_atom_type_description
_atom_type_scat_dispersion_real
_atom_type_scat_dispersion_imag
_atom_type_scat_source
C C 0.0181 0.0091 'International Tables Vol C Tables 4.2.6.8 and 6.1.1.4'
H H 0.0000 0.0000 'International Tables Vol C Tables 4.2.6.8 and 6.1.1.4'
N N 0.0311 0.0180 'International Tables Vol C Tables 4.2.6.8 and 6.1.1.4'
O O 0.0492 0.0322 'International Tables Vol C Tables 4.2.6.8 and 6.1.1.4'
F F 0.0727 0.0534 'International Tables Vol C Tables 4.2.6.8 and 6.1.1.4'

loop_
_geom_angle_atom_site_label_1
_geom_angle_atom_site_label_2
_geom_angle_atom_site_label_3
_geom_angle
_geom_angle_site_symmetry_1
_geom_angle_site_symmetry_3
_geom_angle_publ_flag
C3 O1 C2 106.46(8) . . ?
N1 O2 C5 109.77(9) . . ?
C7 O3 H3 111.0(13) . . ?
C7 O4 H4 109.6(13) . . ?
C8 O5 C2 109.70(8) . . ?
C4 N1 O2 119.91(10) . . ?
C4 N1 C9 124.76(10) . . ?
O2 N1 C9 115.17(10) . . ?
C2 C1 H14 109.5 . . ?
C2 C1 H15 109.5 . . ?
H14 C1 H15 109.5 . . ?
C2 C1 H1 109.5 . . ?
H14 C1 H1 109.5 . . ?
H15 C1 H1 109.5 . . ?
O5 C2 O1 104.41(9) . . ?
O5 C2 C1 109.02(10) . . ?
O1 C2 C1 108.18(9) . . ?
O5 C2 C10 110.58(10) . . ?
O1 C2 C10 110.78(10) . . ?
C1 C2 C10 113.44(10) . . ?
O1 C3 C4 107.31(9) . . ?
O1 C3 C8 102.42(8) . . ?
C4 C3 C8 111.97(10) . . ?
O1 C3 H10 111.6 . . ?
C4 C3 H10 111.6 . . ?
C8 C3 H10 111.6 . . ?
O6 C4 N1 121.97(11) . . ?
O6 C4 C3 120.88(10) . . ?
N1 C4 C3 117.15(10) . . ?
O2 C5 H5 109.5 . . ?
O2 C5 H6 109.5 . . ?
H5 C5 H6 109.5 . . ?
O2 C5 H2 109.5 . . ?
H5 C5 H2 109.5 . . ?
H6 C5 H2 109.5 . . ?
F3 C6 F2 107.48(10) . . ?
F3 C6 F1 106.74(10) . . ?
F2 C6 F1 106.89(10) . . ?
F3 C6 C7 113.30(10) . . ?
F2 C6 C7 111.83(10) . . ?
F1 C6 C7 110.26(10) . . ?
O4 C7 O3 114.50(10) . . ?
O4 C7 C8 109.77(9) . . ?
O3 C7 C8 104.13(9) . . ?
O4 C7 C6 109.33(10) . . ?
O3 C7 C6 107.98(9) . . ?
C8 C7 C6 111.06(10) . . ?
O5 C8 C3 104.50(9) . . ?
O5 C8 C7 112.48(10) . . ?
C3 C8 C7 112.12(9) . . ?
O5 C8 H16 109.2 . . ?
C3 C8 H16 109.2 . . ?
C7 C8 H16 109.2 . . ?
N1 C9 H8 109.5 . . ?
N1 C9 H7 109.5 . . ?
H8 C9 H7 109.5 . . ?
N1 C9 H9 109.5 . . ?
H8 C9 H9 109.5 . . ?
H7 C9 H9 109.5 . . ?
C2 C10 H11 109.5 . . ?
C2 C10 H12 109.5 . . ?
H11 C10 H12 109.5 . . ?
C2 C10 H13 109.5 . . ?
H11 C10 H13 109.5 . . ?
H12 C10 H13 109.5 . . ?

loop_
_geom_bond_atom_site_label_1
_geom_bond_atom_site_label_2
_geom_bond_distance
_geom_bond_site_symmetry_2
_geom_bond_publ_flag
F1 C6 1.3467(14) . ?
F2 C6 1.3371(16) . ?
F3 C6 1.3274(15) . ?
O1 C3 1.4307(13) . ?
O1 C2 1.4382(14) . ?
O2 N1 1.3959(13) . ?
O2 C5 1.4436(15) . ?
O3 C7 1.3984(14) . ?
O3 H3 0.83(2) . ?
O4 C7 1.3848(14) . ?
O4 H4 0.83(2) . ?
O5 C8 1.4236(14) . ?
O5 C2 1.4353(14) . ?
O6 C4 1.2363(14) . ?
N1 C4 1.3363(15) . ?
N1 C9 1.4532(15) . ?
C1 C2 1.5121(16) . ?
C1 H14 0.9800 . ?
C1 H15 0.9800 . ?
C1 H1 0.9800 . ?
C2 C10 1.5164(17) . ?
C3 C4 1.5241(15) . ?
C3 C8 1.5396(15) . ?
C3 H10 1.0000 . ?
C5 H5 0.9800 . ?
C5 H6 0.9800 . ?
C5 H2 0.9800 . ?
C6 C7 1.5445(17) . ?
C7 C8 1.5389(15) . ?
C8 H16 1.0000 . ?
C9 H8 0.9800 . ?
C9 H7 0.9800 . ?
C9 H9 0.9800 . ?
C10 H11 0.9800 . ?
C10 H12 0.9800 . ?
C10 H13 0.9800 . ?

loop_
_geom_hbond_atom_site_label_D
_geom_hbond_atom_site_label_H
_geom_hbond_atom_site_label_A
_geom_hbond_distance_DH
_geom_hbond_distance_HA
_geom_hbond_distance_DA
_geom_hbond_angle_DHA
_geom_hbond_site_symmetry_A
O3 H3 O1 0.83(2) 2.03(2) 2.8576(12) 169.6(19) 4_655
O4 H4 O6 0.83(2) 1.88(2) 2.7066(12) 171.7(19) 4_655
C5 H6 O4 0.98 2.46 3.2373(15) 135.5 2_456
C10 H11 O4 0.98 2.66 3.4042(16) 133.3 .

loop_
_geom_torsion_atom_site_label_1
_geom_torsion_atom_site_label_2
_geom_torsion_atom_site_label_3
_geom_torsion_atom_site_label_4
_geom_torsion
_geom_torsion_site_symmetry_1
_geom_torsion_site_symmetry_2
_geom_torsion_site_symmetry_3
_geom_torsion_site_symmetry_4
_geom_torsion_publ_flag
C5 O2 N1 C4 98.45(12) . . . . ?
C5 O2 N1 C9 -85.93(12) . . . . ?
C8 O5 C2 O1 -18.56(12) . . . . ?
C8 O5 C2 C1 -133.98(10) . . . . ?
C8 O5 C2 C10 100.64(11) . . . . ?
C3 O1 C2 O5 33.95(11) . . . . ?
C3 O1 C2 C1 149.97(10) . . . . ?
C3 O1 C2 C10 -85.11(11) . . . . ?
C2 O1 C3 C4 -152.86(9) . . . . ?
C2 O1 C3 C8 -34.83(11) . . . . ?
O2 N1 C4 O6 176.72(10) . . . . ?
C9 N1 C4 O6 1.54(18) . . . . ?
O2 N1 C4 C3 -3.05(15) . . . . ?
C9 N1 C4 C3 -178.23(11) . . . . ?
O1 C3 C4 O6 46.56(14) . . . . ?
C8 C3 C4 O6 -65.07(13) . . . . ?
O1 C3 C4 N1 -133.67(10) . . . . ?
C8 C3 C4 N1 114.70(11) . . . . ?
F3 C6 C7 O4 -47.23(13) . . . . ?
F2 C6 C7 O4 -168.89(9) . . . . ?
F1 C6 C7 O4 72.32(12) . . . . ?
F3 C6 C7 O3 -172.39(10) . . . . ?
F2 C6 C7 O3 65.96(12) . . . . ?
F1 C6 C7 O3 -52.83(13) . . . . ?
F3 C6 C7 C8 74.04(13) . . . . ?
F2 C6 C7 C8 -47.62(13) . . . . ?
F1 C6 C7 C8 -166.40(10) . . . . ?
C2 O5 C8 C3 -2.62(12) . . . . ?
C2 O5 C8 C7 -124.48(10) . . . . ?
O1 C3 C8 O5 22.75(11) . . . . ?
C4 C3 C8 O5 137.42(9) . . . . ?
O1 C3 C8 C7 144.85(9) . . . . ?
C4 C3 C8 C7 -100.48(11) . . . . ?
O4 C7 C8 O5 66.45(13) . . . . ?
O3 C7 C8 O5 -170.54(9) . . . . ?
C6 C7 C8 O5 -54.56(13) . . . . ?
O4 C7 C8 C3 -50.98(13) . . . . ?
O3 C7 C8 C3 72.03(11) . . . . ?
C6 C7 C8 C3 -171.99(10) . . . . ?
